data_4325529
loop_
_publ_author_name
'Bin Xi'
'R. H. Holm'

_publ_section_title
;
 The [MoFe3S4]2+ Oxidation State: Synthesis, Substitution Reactions, and
 Structures of Phosphine-Ligated Cubane-Type Clusters with the S = 2
 Ground State
;
_journal_name_full 'Inorganic Chemistry'
_journal_page_first 6280
_journal_page_last 6288
_journal_paper_doi 10.1021/ic200641k
_journal_volume 50
_journal_year 2011
_chemical_formula_sum 'C30 H61 B Fe3 Mo N6 P2 S5 Si'
_chemical_formula_weight 1030.48
_chemical_name_systematic
; 
 ? 
;
_space_group_IT_number 2
_symmetry_cell_setting triclinic
_symmetry_space_group_name_Hall '-P 1'
_symmetry_space_group_name_H-M 'P -1'
_atom_sites_solution_hydrogens geom
_atom_sites_solution_primary direct
_atom_sites_solution_secondary difmap
_audit_creation_method SHELXL-97
_cell_angle_alpha 80.553(3)
_cell_angle_beta 84.709(3)
_cell_angle_gamma 61.897(2)
_cell_formula_units_Z 2
_cell_length_a 10.5481(5)
_cell_length_b 11.1605(5)
_cell_length_c 22.2512(11)
_cell_measurement_reflns_used 14109
_cell_measurement_temperature 100(2)
_cell_measurement_theta_max 25.2
_cell_measurement_theta_min 2.16
_cell_volume 2278.96(19)
_computing_cell_refinement 'SAINT 7.46A (Bruker-AXS,2009)'
_computing_data_collection 'APEX2 v2009.3.0 (Bruker-AXS,2009)'
_computing_data_reduction 'SAINT 7.46A (Bruker-AXS,2009)'
_computing_molecular_graphics 'Bruker SHELXTL'
_computing_publication_material 'Bruker SHELXTL'
_computing_structure_refinement 'SHELXL-97 (Sheldrick, 2008)'
_computing_structure_solution 'SHELXS-97 (Sheldrick, 2008)'
_diffrn_ambient_temperature 100(2)
_diffrn_measured_fraction_theta_full 0.992
_diffrn_measured_fraction_theta_max 0.992
_diffrn_measurement_device_type 'CCD area detector'
_diffrn_measurement_method 'phi and omega scans'
_diffrn_radiation_monochromator graphite
_diffrn_radiation_source 'fine-focus sealed tube'
_diffrn_radiation_type MoK\a
_diffrn_radiation_wavelength 0.71073
_diffrn_reflns_av_R_equivalents 0.0624
_diffrn_reflns_av_sigmaI/netI 0.0638
_diffrn_reflns_limit_h_max 12
_diffrn_reflns_limit_h_min -12
_diffrn_reflns_limit_k_max 13
_diffrn_reflns_limit_k_min -13
_diffrn_reflns_limit_l_max 27
_diffrn_reflns_limit_l_min -26
_diffrn_reflns_number 38118
_diffrn_reflns_theta_full 25.95
_diffrn_reflns_theta_max 25.95
_diffrn_reflns_theta_min 1.86
_exptl_absorpt_coefficient_mu 1.559
_exptl_absorpt_correction_T_max 0.8472
_exptl_absorpt_correction_T_min 0.4352
_exptl_absorpt_correction_type multi-scan
_exptl_absorpt_process_details 'SADABS (Sheldrick, 2009)'
_exptl_crystal_colour black
_exptl_crystal_density_diffrn 1.502
_exptl_crystal_description needle
_exptl_crystal_F_000 1064
_exptl_crystal_size_max 0.64
_exptl_crystal_size_mid 0.12
_exptl_crystal_size_min 0.11
_refine_diff_density_max 1.584
_refine_diff_density_min -0.907
_refine_diff_density_rms 0.140
_refine_ls_extinction_method none
_refine_ls_goodness_of_fit_ref 1.068
_refine_ls_hydrogen_treatment constr
_refine_ls_matrix_type full
_refine_ls_number_parameters 531
_refine_ls_number_reflns 8834
_refine_ls_number_restraints 187
_refine_ls_restrained_S_all 1.059
_refine_ls_R_factor_all 0.1029
_refine_ls_R_factor_gt 0.0660
_refine_ls_shift/su_max 0.001
_refine_ls_shift/su_mean 0.000
_refine_ls_structure_factor_coef Fsqd
_refine_ls_weighting_details 'calc w=1/[\s^2^(Fo^2^)+(0.1166P)^2^+2.9795P] where P=(Fo^2^+2Fc^2^)/3'
_refine_ls_weighting_scheme calc
_refine_ls_wR_factor_gt 0.1871
_refine_ls_wR_factor_ref 0.2134
_reflns_number_gt 5830
_reflns_number_total 8834
_reflns_threshold_expression >2sigma(I)
_cod_data_source_file ic200641k_si_001_07.cif
_cod_data_source_block SSiPr3
_cod_database_code 4325529

loop_
_symmetry_equiv_pos_as_xyz
'x, y, z'
'-x, -y, -z'

loop_
_atom_site_label
_atom_site_type_symbol
_atom_site_fract_x
_atom_site_fract_y
_atom_site_fract_z
_atom_site_U_iso_or_equiv
_atom_site_adp_type
_atom_site_occupancy
_atom_site_symmetry_multiplicity
_atom_site_calc_flag
_atom_site_refinement_flags
_atom_site_disorder_assembly
_atom_site_disorder_group
Mo1 Mo 1.02674(6) 0.19493(6) -0.36384(3) 0.03489(19) Uani 1 1 d . . .
Fe1 Fe 0.78558(10) 0.35000(10) -0.30543(5) 0.0433(3) Uani 1 1 d . A .
Fe2 Fe 0.91360(11) 0.08876(11) -0.27279(5) 0.0510(3) Uani 1 1 d . A .
Fe3 Fe 1.03210(11) 0.23768(12) -0.24873(5) 0.0525(3) Uani 1 1 d . A .
S1 S 0.80303(18) 0.19398(18) -0.35995(8) 0.0422(4) Uani 1 1 d . . .
S2 S 1.1460(2) 0.0300(2) -0.28178(9) 0.0513(5) Uani 1 1 d . . .
S3 S 0.8171(2) 0.2487(2) -0.21097(10) 0.0637(6) Uani 1 1 d . . .
S4 S 0.96343(18) 0.40228(18) -0.32882(8) 0.0425(4) Uani 1 1 d . . .
S5 S 1.1718(3) 0.2906(3) -0.19935(11) 0.0807(8) Uani 1 1 d . . .
B1 B 1.2097(7) 0.1527(7) -0.4968(4) 0.0321(16) Uani 1 1 d . . .
H0A H 1.2647 0.1398 -0.5363 0.039 Uiso 1 1 calc R . .
N1 n 0.9723(5) 0.3164(5) -0.4556(2) 0.0305(11) Uani 1 1 d . . .
N2 n 1.0643(5) 0.2807(5) -0.5040(2) 0.0299(11) Uani 1 1 d . . .
N3 n 1.2382(5) 0.1874(5) -0.3917(2) 0.0335(12) Uani 1 1 d . . .
N4 n 1.2914(5) 0.1699(5) -0.4484(2) 0.0317(11) Uani 1 1 d . . .
N5 n 1.1077(5) 0.0280(5) -0.4207(3) 0.0359(12) Uani 1 1 d . . .
N6 n 1.1821(5) 0.0312(5) -0.4736(2) 0.0343(12) Uani 1 1 d . . .
C1 C 0.8570(7) 0.4305(6) -0.4768(3) 0.0347(15) Uani 1 1 d . . .
H1A H 0.7738 0.4786 -0.4530 0.042 Uiso 1 1 calc R . .
C2 C 0.8739(7) 0.4693(6) -0.5369(3) 0.0351(14) Uani 1 1 d . . .
H2A H 0.8084 0.5475 -0.5624 0.042 Uiso 1 1 calc R . .
C3 C 1.0055(7) 0.3712(6) -0.5523(3) 0.0351(14) Uani 1 1 d . . .
H3A H 1.0485 0.3683 -0.5919 0.042 Uiso 1 1 calc R . .
C4 C 1.3316(7) 0.2026(6) -0.3614(3) 0.0382(15) Uani 1 1 d . . .
H4A H 1.3212 0.2170 -0.3199 0.046 Uiso 1 1 calc R . .
C5 C 1.4451(6) 0.1944(6) -0.3990(3) 0.0384(15) Uani 1 1 d . . .
H5A H 1.5265 0.2018 -0.3889 0.046 Uiso 1 1 calc R . .
C6 C 1.4172(7) 0.1737(6) -0.4536(3) 0.0370(15) Uani 1 1 d . . .
H6A H 1.4764 0.1636 -0.4893 0.044 Uiso 1 1 calc R . .
C7 C 1.0955(7) -0.0863(7) -0.4157(3) 0.0411(16) Uani 1 1 d . . .
H7A H 1.0482 -0.1157 -0.3827 0.049 Uiso 1 1 calc R . .
C8 C 1.1589(7) -0.1561(7) -0.4636(4) 0.0440(17) Uani 1 1 d . . .
H8A H 1.1651 -0.2405 -0.4704 0.053 Uiso 1 1 calc R . .
C9 C 1.2118(6) -0.0785(6) -0.4999(3) 0.0386(16) Uani 1 1 d . . .
H9A H 1.2616 -0.0990 -0.5377 0.046 Uiso 1 1 calc R . .
P1 P 0.5776(2) 0.5519(2) -0.31682(10) 0.0542(5) Uani 1 1 d . . .
C11 C 0.4803(10) 0.5259(9) -0.4251(5) 0.079(3) Uani 1 1 d . . .
H11A H 0.4008 0.5281 -0.4456 0.119 Uiso 1 1 calc R A .
H11B H 0.5645 0.4357 -0.4252 0.119 Uiso 1 1 calc R . .
H11C H 0.5044 0.5968 -0.4465 0.119 Uiso 1 1 calc R . .
C12 C 0.4337(9) 0.5540(9) -0.3565(5) 0.075(3) Uani 1 1 d . A .
H12A H 0.4084 0.4830 -0.3350 0.090 Uiso 1 1 calc R . .
H12B H 0.3475 0.6444 -0.3563 0.090 Uiso 1 1 calc R . .
C13 C 0.6036(8) 0.6925(8) -0.3594(4) 0.0545(19) Uani 1 1 d . A .
H13A H 0.6746 0.7033 -0.3377 0.065 Uiso 1 1 calc R . .
H13B H 0.6464 0.6661 -0.3997 0.065 Uiso 1 1 calc R . .
C14 C 0.4722(8) 0.8300(8) -0.3697(4) 0.059(2) Uani 1 1 d . . .
H14A H 0.4992 0.8971 -0.3931 0.088 Uiso 1 1 calc R A .
H14B H 0.4302 0.8599 -0.3304 0.088 Uiso 1 1 calc R . .
H14C H 0.4016 0.8224 -0.3924 0.088 Uiso 1 1 calc R . .
C15 C 0.4961(11) 0.6162(11) -0.2469(5) 0.092(4) Uani 0.869(17) 1 d PD A 1
H15A H 0.4054 0.7015 -0.2563 0.110 Uiso 0.869(17) 1 calc PR A 1
H15B H 0.4715 0.5482 -0.2215 0.110 Uiso 0.869(17) 1 calc PR A 1
C16 C 0.5884(17) 0.6455(16) -0.2110(6) 0.129(7) Uani 0.869(17) 1 d PD A 1
H16A H 0.5369 0.6802 -0.1736 0.193 Uiso 0.869(17) 1 calc PR A 1
H16B H 0.6114 0.7145 -0.2353 0.193 Uiso 0.869(17) 1 calc PR A 1
H16C H 0.6775 0.5610 -0.2004 0.193 Uiso 0.869(17) 1 calc PR A 1
C15B C 0.4961(11) 0.6162(11) -0.2469(5) 0.092(4) Uani 0.131(17) 1 d PD A 2
H15C H 0.5651 0.6244 -0.2227 0.110 Uiso 0.131(17) 1 calc PR A 2
H15D H 0.4105 0.7069 -0.2548 0.110 Uiso 0.131(17) 1 calc PR A 2
C16B C 0.455(10) 0.511(7) -0.215(3) 0.129(7) Uani 0.131(17) 1 d PD A 2
H16D H 0.4093 0.5373 -0.1758 0.193 Uiso 0.131(17) 1 calc PR A 2
H16E H 0.5413 0.4218 -0.2085 0.193 Uiso 0.131(17) 1 calc PR A 2
H16F H 0.3878 0.5039 -0.2402 0.193 Uiso 0.131(17) 1 calc PR A 2
P2 P 0.8763(3) -0.0921(3) -0.22421(12) 0.0737(7) Uani 1 1 d . . .
C21 C 0.6953(12) -0.0385(15) -0.1957(6) 0.091(3) Uani 0.816(14) 1 d P B 1
H21A H 0.6862 -0.1185 -0.1732 0.109 Uiso 0.816(14) 1 calc PR B 1
H21B H 0.6709 0.0292 -0.1673 0.109 Uiso 0.816(14) 1 calc PR B 1
C22 C 0.5904(14) 0.0270(17) -0.2504(6) 0.091(3) Uani 0.816(14) 1 d P B 1
H22A H 0.4914 0.0563 -0.2352 0.136 Uiso 0.816(14) 1 calc PR B 1
H22B H 0.6146 -0.0408 -0.2781 0.136 Uiso 0.816(14) 1 calc PR B 1
H22C H 0.5992 0.1065 -0.2722 0.136 Uiso 0.816(14) 1 calc PR B 1
C21B C 0.637(6) -0.013(7) -0.228(3) 0.091(3) Uani 0.184(14) 1 d P B 2
H21C H 0.6154 -0.0336 -0.2667 0.109 Uiso 0.184(14) 1 calc PR B 2
H21D H 0.6069 -0.0627 -0.1940 0.109 Uiso 0.184(14) 1 calc PR B 2
C22B C 0.540(5) 0.159(7) -0.226(3) 0.091(3) Uani 0.184(14) 1 d P B 2
H22D H 0.4378 0.1871 -0.2286 0.136 Uiso 0.184(14) 1 calc PR B 2
H22E H 0.5698 0.2089 -0.2596 0.136 Uiso 0.184(14) 1 calc PR B 2
H22F H 0.5579 0.1797 -0.1870 0.136 Uiso 0.184(14) 1 calc PR B 2
C23 C 0.9187(11) -0.2292(12) -0.2688(5) 0.095(3) Uani 0.789(14) 1 d P B 1
H23A H 0.8754 -0.2869 -0.2478 0.114 Uiso 0.789(14) 1 calc PR B 1
H23B H 0.8715 -0.1875 -0.3087 0.114 Uiso 0.789(14) 1 calc PR B 1
C24 C 1.0797(14) -0.3237(15) -0.2807(7) 0.095(3) Uani 0.789(14) 1 d P B 1
H24A H 1.0895 -0.3932 -0.3051 0.143 Uiso 0.789(14) 1 calc PR B 1
H24B H 1.1278 -0.3690 -0.2417 0.143 Uiso 0.789(14) 1 calc PR B 1
H24C H 1.1240 -0.2690 -0.3027 0.143 Uiso 0.789(14) 1 calc PR B 1
C23B C 0.9187(11) -0.2292(12) -0.2688(5) 0.095(3) Uani 0.211(14) 1 d P B 2
H23C H 0.8625 -0.1894 -0.3067 0.114 Uiso 0.211(14) 1 calc PR B 2
H23D H 1.0218 -0.2685 -0.2807 0.114 Uiso 0.211(14) 1 calc PR B 2
C24B C 0.893(6) -0.327(5) -0.241(3) 0.095(3) Uani 0.211(14) 1 d P B 2
H24D H 0.9183 -0.3961 -0.2688 0.143 Uiso 0.211(14) 1 calc PR B 2
H24E H 0.7909 -0.2903 -0.2302 0.143 Uiso 0.211(14) 1 calc PR B 2
H24F H 0.9510 -0.3701 -0.2046 0.143 Uiso 0.211(14) 1 calc PR B 2
C25 C 0.9751(15) -0.1788(16) -0.1528(7) 0.122(4) Uani 0.667(17) 1 d P B 1
H25A H 0.9457 -0.1104 -0.1243 0.147 Uiso 0.667(17) 1 calc PR B 1
H25B H 0.9458 -0.2490 -0.1341 0.147 Uiso 0.667(17) 1 calc PR B 1
C26 C 1.131(2) -0.244(2) -0.1592(9) 0.122(4) Uani 0.667(17) 1 d P B 1
H26A H 1.1735 -0.2883 -0.1191 0.183 Uiso 0.667(17) 1 calc PR B 1
H26B H 1.1616 -0.1755 -0.1760 0.183 Uiso 0.667(17) 1 calc PR B 1
H26C H 1.1615 -0.3138 -0.1866 0.183 Uiso 0.667(17) 1 calc PR B 1
C25B C 0.9751(15) -0.1788(16) -0.1528(7) 0.122(4) Uani 0.333(17) 1 d P B 2
H25C H 0.9574 -0.2583 -0.1380 0.147 Uiso 0.333(17) 1 calc PR B 2
H25D H 1.0790 -0.2154 -0.1626 0.147 Uiso 0.333(17) 1 calc PR B 2
C26B C 0.948(5) -0.112(5) -0.1107(19) 0.122(4) Uani 0.333(17) 1 d P B 2
H26D H 1.0083 -0.1700 -0.0759 0.183 Uiso 0.333(17) 1 calc PR B 2
H26E H 0.8466 -0.0778 -0.0988 0.183 Uiso 0.333(17) 1 calc PR B 2
H26F H 0.9682 -0.0340 -0.1238 0.183 Uiso 0.333(17) 1 calc PR B 2
Si1 Si 1.204(3) 0.221(3) -0.1114(12) 0.095(4) Uani 0.38(5) 1 d PD C 1
Si1B Si 1.159(3) 0.2302(18) -0.1033(9) 0.095(4) Uani 0.62(5) 1 d PD C 2
C31 C 1.222(7) 0.045(3) -0.088(4) 0.141(8) Uani 0.459(18) 1 d PDU C 1
H31A H 1.2318 0.0300 -0.0425 0.170 Uiso 0.459(18) 1 calc PR C 1
C32 C 1.381(4) -0.041(5) -0.1115(19) 0.146(11) Uani 0.459(18) 1 d PDU C 1
H32A H 1.4072 -0.1389 -0.1045 0.218 Uiso 0.459(18) 1 calc PR C 1
H32B H 1.4474 -0.0254 -0.0896 0.218 Uiso 0.459(18) 1 calc PR C 1
H32C H 1.3878 -0.0122 -0.1552 0.218 Uiso 0.459(18) 1 calc PR C 1
C33 C 1.121(3) -0.005(4) -0.0970(15) 0.145(9) Uani 0.459(18) 1 d PDU C 1
H33A H 1.1599 -0.1024 -0.0801 0.218 Uiso 0.459(18) 1 calc PR C 1
H33B H 1.1047 0.0057 -0.1406 0.218 Uiso 0.459(18) 1 calc PR C 1
H33C H 1.0292 0.0477 -0.0763 0.218 Uiso 0.459(18) 1 calc PR C 1
C31B C 1.202(6) 0.043(3) -0.090(3) 0.145(9) Uani 0.541(18) 1 d PDU C 2
H31B H 1.1124 0.0475 -0.1045 0.173 Uiso 0.541(18) 1 calc PR C 2
C32B C 1.323(3) -0.064(4) -0.1296(13) 0.142(11) Uani 0.541(18) 1 d PDU C 2
H32D H 1.3287 -0.1549 -0.1171 0.214 Uiso 0.541(18) 1 calc PR C 2
H32E H 1.4160 -0.0687 -0.1231 0.214 Uiso 0.541(18) 1 calc PR C 2
H32F H 1.2993 -0.0351 -0.1729 0.214 Uiso 0.541(18) 1 calc PR C 2
C33B C 1.203(3) -0.014(3) -0.0246(11) 0.163(11) Uani 0.541(18) 1 d PDU C 2
H33D H 1.2213 -0.1095 -0.0214 0.245 Uiso 0.541(18) 1 calc PR C 2
H33E H 1.1103 0.0401 -0.0054 0.245 Uiso 0.541(18) 1 calc PR C 2
H33F H 1.2797 -0.0109 -0.0040 0.245 Uiso 0.541(18) 1 calc PR C 2
C34 C 1.389(3) 0.198(4) -0.0861(11) 0.179(7) Uani 0.619(13) 1 d PDU C 1
H34A H 1.4619 0.1025 -0.0922 0.215 Uiso 0.619(13) 1 calc PR C 1
C35 C 1.431(3) 0.282(4) -0.1217(10) 0.178(7) Uani 0.619(13) 1 d PDU C 1
H35A H 1.5231 0.2674 -0.1077 0.267 Uiso 0.619(13) 1 calc PR C 1
H35B H 1.3585 0.3775 -0.1196 0.267 Uiso 0.619(13) 1 calc PR C 1
H35C H 1.4414 0.2634 -0.1639 0.267 Uiso 0.619(13) 1 calc PR C 1
C36 C 1.374(3) 0.201(4) -0.0177(9) 0.180(7) Uani 0.619(13) 1 d PDU C 1
H36A H 1.4638 0.1894 -0.0022 0.270 Uiso 0.619(13) 1 calc PR C 1
H36B H 1.3538 0.1269 0.0023 0.270 Uiso 0.619(13) 1 calc PR C 1
H36C H 1.2951 0.2895 -0.0092 0.270 Uiso 0.619(13) 1 calc PR C 1
C34B C 1.275(6) 0.290(5) -0.0650(16) 0.179(7) Uani 0.381(13) 1 d PDU C 2
H34B H 1.3722 0.2380 -0.0835 0.215 Uiso 0.381(13) 1 calc PR C 2
C35B C 1.246(5) 0.420(4) -0.0821(17) 0.180(7) Uani 0.381(13) 1 d PDU C 2
H35D H 1.3077 0.4406 -0.0597 0.270 Uiso 0.381(13) 1 calc PR C 2
H35E H 1.1452 0.4800 -0.0732 0.270 Uiso 0.381(13) 1 calc PR C 2
H35F H 1.2656 0.4338 -0.1259 0.270 Uiso 0.381(13) 1 calc PR C 2
C36B C 1.295(5) 0.223(6) 0.0002(13) 0.179(7) Uani 0.381(13) 1 d PDU C 2
H36D H 1.3515 0.2521 0.0210 0.268 Uiso 0.381(13) 1 calc PR C 2
H36E H 1.3456 0.1230 0.0016 0.268 Uiso 0.381(13) 1 calc PR C 2
H36F H 1.2009 0.2501 0.0206 0.268 Uiso 0.381(13) 1 calc PR C 2
C37 C 1.034(4) 0.335(4) -0.0639(18) 0.154(6) Uani 0.383(13) 1 d PDU C 1
H37A H 1.0621 0.3019 -0.0202 0.185 Uiso 0.383(13) 1 calc PR C 1
C38 C 0.905(5) 0.310(6) -0.070(2) 0.154(6) Uani 0.383(13) 1 d PDU C 1
H38A H 0.8242 0.3687 -0.0455 0.231 Uiso 0.383(13) 1 calc PR C 1
H38B H 0.9310 0.2138 -0.0561 0.231 Uiso 0.383(13) 1 calc PR C 1
H38C H 0.8774 0.3327 -0.1130 0.231 Uiso 0.383(13) 1 calc PR C 1
C39 C 1.033(5) 0.462(4) -0.0773(18) 0.155(6) Uani 0.383(13) 1 d PDU C 1
H39A H 0.9504 0.5301 -0.0568 0.232 Uiso 0.383(13) 1 calc PR C 1
H39B H 1.0259 0.4909 -0.1214 0.232 Uiso 0.383(13) 1 calc PR C 1
H39C H 1.1220 0.4545 -0.0630 0.232 Uiso 0.383(13) 1 calc PR C 1
C37B C 0.955(3) 0.337(3) -0.0775(12) 0.154(6) Uani 0.617(13) 1 d PDU C 2
H37B H 0.9011 0.2977 -0.0945 0.185 Uiso 0.617(13) 1 calc PR C 2
C38B C 0.950(3) 0.300(3) -0.0075(10) 0.155(6) Uani 0.617(13) 1 d PDU C 2
H38D H 0.8512 0.3516 0.0075 0.232 Uiso 0.617(13) 1 calc PR C 2
H38E H 1.0135 0.3244 0.0115 0.232 Uiso 0.617(13) 1 calc PR C 2
H38F H 0.9814 0.2018 0.0027 0.232 Uiso 0.617(13) 1 calc PR C 2
C39B C 0.885(3) 0.479(3) -0.0986(10) 0.156(6) Uani 0.617(13) 1 d PDU C 2
H39D H 0.7861 0.5191 -0.0826 0.234 Uiso 0.617(13) 1 calc PR C 2
H39E H 0.8839 0.4931 -0.1432 0.234 Uiso 0.617(13) 1 calc PR C 2
H39F H 0.9362 0.5231 -0.0847 0.234 Uiso 0.617(13) 1 calc PR C 2

loop_
_atom_site_aniso_label
_atom_site_aniso_U_11
_atom_site_aniso_U_22
_atom_site_aniso_U_33
_atom_site_aniso_U_23
_atom_site_aniso_U_13
_atom_site_aniso_U_12
Mo1 0.0250(3) 0.0368(3) 0.0379(4) -0.0013(2) -0.0023(2) -0.0113(2)
Fe1 0.0294(5) 0.0477(6) 0.0414(6) -0.0039(5) 0.0005(4) -0.0093(5)
Fe2 0.0348(6) 0.0546(7) 0.0500(7) 0.0079(5) 0.0014(5) -0.0147(5)
Fe3 0.0389(6) 0.0661(7) 0.0387(6) -0.0042(5) -0.0050(5) -0.0134(5)
S1 0.0281(9) 0.0450(10) 0.0491(11) 0.0004(8) -0.0001(7) -0.0154(8)
S2 0.0355(10) 0.0558(11) 0.0477(11) 0.0085(9) -0.0059(8) -0.0129(9)
S3 0.0480(12) 0.0752(14) 0.0454(12) -0.0019(10) 0.0055(9) -0.0133(11)
S4 0.0345(9) 0.0458(10) 0.0424(10) -0.0111(8) 0.0000(7) -0.0134(8)
S5 0.0890(19) 0.0997(19) 0.0581(15) -0.0051(13) -0.0211(13) -0.0460(16)
B1 0.022(4) 0.027(3) 0.046(4) -0.003(3) -0.005(3) -0.010(3)
N1 0.029(3) 0.035(3) 0.032(3) -0.002(2) -0.004(2) -0.019(2)
N2 0.028(3) 0.032(3) 0.031(3) -0.006(2) 0.003(2) -0.016(2)
N3 0.023(3) 0.037(3) 0.037(3) -0.004(2) -0.003(2) -0.012(2)
N4 0.026(3) 0.029(3) 0.041(3) -0.004(2) -0.001(2) -0.014(2)
N5 0.026(3) 0.031(3) 0.049(3) -0.001(2) -0.003(2) -0.012(2)
N6 0.023(3) 0.028(3) 0.048(3) -0.008(2) -0.003(2) -0.007(2)
C1 0.027(3) 0.028(3) 0.049(4) -0.010(3) -0.010(3) -0.009(3)
C2 0.034(4) 0.028(3) 0.045(4) -0.006(3) -0.004(3) -0.015(3)
C3 0.034(4) 0.037(3) 0.040(4) -0.005(3) -0.004(3) -0.021(3)
C4 0.029(4) 0.038(3) 0.043(4) -0.008(3) -0.012(3) -0.010(3)
C5 0.020(3) 0.037(3) 0.057(5) -0.014(3) -0.005(3) -0.009(3)
C6 0.032(4) 0.038(3) 0.044(4) -0.010(3) -0.001(3) -0.017(3)
C7 0.024(3) 0.035(4) 0.062(5) 0.004(3) -0.007(3) -0.014(3)
C8 0.027(3) 0.028(3) 0.078(5) -0.010(3) -0.008(3) -0.012(3)
C9 0.021(3) 0.036(3) 0.060(5) -0.018(3) -0.006(3) -0.010(3)
P1 0.0330(10) 0.0534(12) 0.0620(14) -0.0043(10) 0.0002(9) -0.0097(9)
C11 0.050(5) 0.065(6) 0.117(9) -0.004(6) -0.033(5) -0.019(5)
C12 0.041(5) 0.059(5) 0.115(9) 0.009(5) -0.025(5) -0.017(4)
C13 0.044(4) 0.049(4) 0.063(5) -0.011(4) 0.000(4) -0.015(4)
C14 0.036(4) 0.053(5) 0.079(6) -0.009(4) 0.003(4) -0.015(4)
C15 0.056(6) 0.079(7) 0.085(8) 0.007(6) 0.018(5) 0.004(5)
C16 0.129(14) 0.134(13) 0.057(8) -0.047(8) -0.006(8) 0.005(10)
C15B 0.056(6) 0.079(7) 0.085(8) 0.007(6) 0.018(5) 0.004(5)
C16B 0.129(14) 0.134(13) 0.057(8) -0.047(8) -0.006(8) 0.005(10)
P2 0.0653(16) 0.0833(17) 0.0699(16) 0.0102(13) 0.0054(12) -0.0399(14)
C21 0.053(5) 0.119(8) 0.081(7) 0.045(6) -0.030(4) -0.037(6)
C22 0.053(5) 0.119(8) 0.081(7) 0.045(6) -0.030(4) -0.037(6)
C21B 0.053(5) 0.119(8) 0.081(7) 0.045(6) -0.030(4) -0.037(6)
C22B 0.053(5) 0.119(8) 0.081(7) 0.045(6) -0.030(4) -0.037(6)
C23 0.075(5) 0.098(7) 0.103(7) 0.010(5) -0.005(5) -0.039(5)
C24 0.075(5) 0.098(7) 0.103(7) 0.010(5) -0.005(5) -0.039(5)
C23B 0.075(5) 0.098(7) 0.103(7) 0.010(5) -0.005(5) -0.039(5)
C24B 0.075(5) 0.098(7) 0.103(7) 0.010(5) -0.005(5) -0.039(5)
C25 0.107(8) 0.141(11) 0.115(10) 0.036(8) -0.023(8) -0.068(8)
C26 0.107(8) 0.141(11) 0.115(10) 0.036(8) -0.023(8) -0.068(8)
C25B 0.107(8) 0.141(11) 0.115(10) 0.036(8) -0.023(8) -0.068(8)
C26B 0.107(8) 0.141(11) 0.115(10) 0.036(8) -0.023(8) -0.068(8)
Si1 0.081(10) 0.141(4) 0.051(4) -0.015(3) -0.011(6) -0.040(6)
Si1B 0.081(10) 0.141(4) 0.051(4) -0.015(3) -0.011(6) -0.040(6)
C31 0.115(15) 0.132(11) 0.102(10) 0.035(9) 0.011(11) -0.015(9)
C32 0.114(17) 0.128(15) 0.110(16) 0.021(14) 0.013(14) -0.001(13)
C33 0.128(17) 0.141(15) 0.099(13) 0.047(12) -0.002(14) -0.026(11)
C31B 0.119(16) 0.134(11) 0.102(10) 0.035(9) 0.010(12) -0.012(9)
C32B 0.110(17) 0.125(13) 0.107(13) 0.033(11) 0.003(12) -0.001(12)
C33B 0.148(17) 0.145(15) 0.110(11) 0.033(11) 0.020(13) -0.017(13)
C34 0.162(13) 0.322(18) 0.089(9) -0.005(11) -0.042(9) -0.141(14)
C35 0.160(14) 0.322(19) 0.088(10) -0.006(11) -0.044(10) -0.142(14)
C36 0.162(14) 0.322(18) 0.090(9) -0.005(11) -0.042(9) -0.141(14)
C34B 0.161(13) 0.322(18) 0.089(9) -0.006(11) -0.043(9) -0.141(14)
C35B 0.162(14) 0.322(18) 0.089(10) -0.005(11) -0.043(10) -0.140(14)
C36B 0.161(14) 0.322(18) 0.089(9) -0.006(11) -0.042(10) -0.141(14)
C37 0.161(14) 0.164(11) 0.090(8) -0.026(9) -0.008(8) -0.032(11)
C38 0.161(14) 0.164(11) 0.090(8) -0.026(9) -0.008(9) -0.032(11)
C39 0.161(14) 0.164(11) 0.092(8) -0.025(9) -0.009(9) -0.033(11)
C37B 0.160(14) 0.164(11) 0.090(8) -0.026(8) -0.008(8) -0.033(11)
C38B 0.161(14) 0.164(11) 0.091(8) -0.026(9) -0.007(9) -0.033(11)
C39B 0.161(14) 0.164(11) 0.093(8) -0.024(9) -0.009(9) -0.032(11)

loop_
_atom_type_symbol
_atom_type_description
_atom_type_scat_dispersion_real
_atom_type_scat_dispersion_imag
_atom_type_scat_source
C C 0.0033 0.0016 'International Tables Vol C Tables 4.2.6.8 and 6.1.1.4'
H H 0.0000 0.0000 'International Tables Vol C Tables 4.2.6.8 and 6.1.1.4'
N N 0.0061 0.0033 'International Tables Vol C Tables 4.2.6.8 and 6.1.1.4'
B B 0.0013 0.0007 'International Tables Vol C Tables 4.2.6.8 and 6.1.1.4'
Si Si 0.0817 0.0704 'International Tables Vol C Tables 4.2.6.8 and 6.1.1.4'
P P 0.1023 0.0942 'International Tables Vol C Tables 4.2.6.8 and 6.1.1.4'
S S 0.1246 0.1234 'International Tables Vol C Tables 4.2.6.8 and 6.1.1.4'
Fe Fe 0.3463 0.8444 'International Tables Vol C Tables 4.2.6.8 and 6.1.1.4'
Mo Mo -1.6832 0.6857 'International Tables Vol C Tables 4.2.6.8 and 6.1.1.4'

loop_
_geom_angle_atom_site_label_1
_geom_angle_atom_site_label_2
_geom_angle_atom_site_label_3
_geom_angle
N5 Mo1 N1 79.82(19)
N5 Mo1 N3 81.22(19)
N1 Mo1 N3 80.43(18)
N5 Mo1 S2 88.11(15)
N1 Mo1 S2 163.41(14)
N3 Mo1 S2 86.54(14)
N5 Mo1 S4 163.04(14)
N1 Mo1 S4 86.02(13)
N3 Mo1 S4 87.30(14)
S2 Mo1 S4 103.70(7)
N5 Mo1 S1 87.58(14)
N1 Mo1 S1 88.65(13)
N3 Mo1 S1 165.55(14)
S2 Mo1 S1 102.27(7)
S4 Mo1 S1 101.46(6)
N5 Mo1 Fe2 98.63(14)
N1 Mo1 Fe2 140.50(13)
N3 Mo1 Fe2 138.76(14)
S2 Mo1 Fe2 52.37(5)
S4 Mo1 Fe2 98.24(6)
S1 Mo1 Fe2 51.93(5)
N5 Mo1 Fe1 139.26(13)
N1 Mo1 Fe1 97.96(13)
N3 Mo1 Fe1 138.99(14)
S2 Mo1 Fe1 98.61(6)
S4 Mo1 Fe1 51.86(5)
S1 Mo1 Fe1 51.70(5)
Fe2 Mo1 Fe1 57.85(3)
N5 Mo1 Fe3 141.10(14)
N1 Mo1 Fe3 138.18(13)
N3 Mo1 Fe3 95.36(14)
S2 Mo1 Fe3 52.99(6)
S4 Mo1 Fe3 52.16(5)
S1 Mo1 Fe3 99.09(5)
Fe2 Mo1 Fe3 59.28(4)
Fe1 Mo1 Fe3 58.84(3)
S3 Fe1 S4 106.70(9)
S3 Fe1 S1 105.18(9)
S4 Fe1 S1 110.54(7)
S3 Fe1 P1 112.28(9)
S4 Fe1 P1 106.54(8)
S1 Fe1 P1 115.34(8)
S3 Fe1 Fe2 54.96(7)
S4 Fe1 Fe2 103.95(6)
S1 Fe1 Fe2 54.34(6)
P1 Fe1 Fe2 149.39(8)
S3 Fe1 Fe3 55.99(7)
S4 Fe1 Fe3 54.03(6)
S1 Fe1 Fe3 104.84(6)
P1 Fe1 Fe3 139.75(8)
Fe2 Fe1 Fe3 60.96(4)
S3 Fe1 Mo1 104.42(7)
S4 Fe1 Mo1 56.19(5)
S1 Fe1 Mo1 56.83(5)
P1 Fe1 Mo1 142.95(7)
Fe2 Fe1 Mo1 60.69(3)
Fe3 Fe1 Mo1 60.96(3)
S1 Fe2 S2 111.20(8)
S1 Fe2 S3 104.10(9)
S2 Fe2 S3 106.98(10)
S1 Fe2 P2 116.90(10)
S2 Fe2 P2 111.32(9)
S3 Fe2 P2 105.44(10)
S1 Fe2 Fe1 54.41(6)
S2 Fe2 Fe1 104.70(7)
S3 Fe2 Fe1 53.73(6)
P2 Fe2 Fe1 142.84(8)
S1 Fe2 Fe3 104.62(6)
S2 Fe2 Fe3 54.69(6)
S3 Fe2 Fe3 55.56(7)
P2 Fe2 Fe3 137.98(9)
Fe1 Fe2 Fe3 60.64(4)
S1 Fe2 Mo1 57.18(5)
S2 Fe2 Mo1 56.41(5)
S3 Fe2 Mo1 104.08(7)
P2 Fe2 Mo1 150.36(9)
Fe1 Fe2 Mo1 61.46(3)
Fe3 Fe2 Mo1 61.11(4)
S4 Fe3 S5 101.76(10)
S4 Fe3 S2 109.39(8)
S5 Fe3 S2 114.93(10)
S4 Fe3 S3 102.36(8)
S5 Fe3 S3 124.17(11)
S2 Fe3 S3 103.00(9)
S4 Fe3 Fe1 53.22(5)
S5 Fe3 Fe1 141.89(9)
S2 Fe3 Fe1 101.49(7)
S3 Fe3 Fe1 52.20(6)
S4 Fe3 Fe2 101.16(6)
S5 Fe3 Fe2 156.82(9)
S2 Fe3 Fe2 53.06(6)
S3 Fe3 Fe2 52.97(7)
Fe1 Fe3 Fe2 58.40(4)
S4 Fe3 Mo1 55.65(5)
S5 Fe3 Mo1 134.11(9)
S2 Fe3 Mo1 55.36(5)
S3 Fe3 Mo1 100.83(7)
Fe1 Fe3 Mo1 60.20(3)
Fe2 Fe3 Mo1 59.61(4)
Fe2 S1 Fe1 71.25(7)
Fe2 S1 Mo1 70.89(6)
Fe1 S1 Mo1 71.47(6)
Fe2 S2 Fe3 72.24(7)
Fe2 S2 Mo1 71.22(6)
Fe3 S2 Mo1 71.65(6)
Fe1 S3 Fe2 71.32(8)
Fe1 S3 Fe3 71.81(7)
Fe2 S3 Fe3 71.47(7)
Fe1 S4 Fe3 72.74(7)
Fe1 S4 Mo1 71.96(6)
Fe3 S4 Mo1 72.18(6)
Si1 S5 Si1B 11.8(8)
Si1 S5 Fe3 118.0(7)
Si1B S5 Fe3 109.5(7)
N6 B1 N2 107.6(5)
N6 B1 N4 108.8(5)
N2 B1 N4 107.4(5)
N6 B1 H0A 111.0
N2 B1 H0A 111.0
N4 B1 H0A 111.0
C1 N1 N2 105.5(5)
C1 N1 Mo1 132.4(4)
N2 N1 Mo1 122.1(4)
C3 N2 N1 109.2(5)
C3 N2 B1 130.5(5)
N1 N2 B1 120.3(5)
C4 N3 N4 106.7(5)
C4 N3 Mo1 131.5(5)
N4 N3 Mo1 121.7(4)
N3 N4 C6 109.7(5)
N3 N4 B1 121.2(5)
C6 N4 B1 129.1(6)
C7 N5 N6 105.4(5)
C7 N5 Mo1 132.6(5)
N6 N5 Mo1 122.0(4)
C9 N6 N5 109.4(5)
C9 N6 B1 129.6(6)
N5 N6 B1 120.8(5)
N1 C1 C2 111.2(6)
N1 C1 H1A 124.4
C2 C1 H1A 124.4
C1 C2 C3 104.5(6)
C1 C2 H2A 127.8
C3 C2 H2A 127.8
N2 C3 C2 109.6(6)
N2 C3 H3A 125.2
C2 C3 H3A 125.2
N3 C4 C5 109.9(6)
N3 C4 H4A 125.0
C5 C4 H4A 125.0
C6 C5 C4 105.8(6)
C6 C5 H5A 127.1
C4 C5 H5A 127.1
N4 C6 C5 107.9(6)
N4 C6 H6A 126.0
C5 C6 H6A 126.0
N5 C7 C8 111.6(6)
N5 C7 H7A 124.2
C8 C7 H7A 124.2
C7 C8 C9 104.9(6)
C7 C8 H8A 127.5
C9 C8 H8A 127.5
N6 C9 C8 108.6(6)
N6 C9 H9A 125.7
C8 C9 H9A 125.7
C15 P1 C12 104.6(5)
C15 P1 C13 102.8(5)
C12 P1 C13 103.7(4)
C15 P1 Fe1 114.6(3)
C12 P1 Fe1 116.7(3)
C13 P1 Fe1 112.9(3)
C12 C11 H11A 109.5
C12 C11 H11B 109.5
H11A C11 H11B 109.5
C12 C11 H11C 109.5
H11A C11 H11C 109.5
H11B C11 H11C 109.5
C11 C12 P1 111.0(6)
C11 C12 H12A 109.4
P1 C12 H12A 109.4
C11 C12 H12B 109.4
P1 C12 H12B 109.4
H12A C12 H12B 108.0
C14 C13 P1 116.8(6)
C14 C13 H13A 108.1
P1 C13 H13A 108.1
C14 C13 H13B 108.1
P1 C13 H13B 108.1
H13A C13 H13B 107.3
C13 C14 H14A 109.5
C13 C14 H14B 109.5
H14A C14 H14B 109.5
C13 C14 H14C 109.5
H14A C14 H14C 109.5
H14B C14 H14C 109.5
C16 C15 P1 114.1(8)
C16 C15 H15A 108.7
P1 C15 H15A 108.7
C16 C15 H15B 108.7
P1 C15 H15B 108.7
H15A C15 H15B 107.6
C15 C16 H16A 109.5
C15 C16 H16B 109.5
H16A C16 H16B 109.5
C15 C16 H16C 109.5
H16A C16 H16C 109.5
H16B C16 H16C 109.5
H16D C16B H16E 109.5
H16D C16B H16F 109.5
H16E C16B H16F 109.5
C21 P2 C23 106.9(6)
C21 P2 C25 99.7(6)
C23 P2 C25 104.9(7)
C21 P2 C21B 22.8(17)
C23 P2 C21B 94(2)
C25 P2 C21B 121.7(17)
C21 P2 Fe2 112.9(5)
C23 P2 Fe2 115.9(4)
C25 P2 Fe2 114.9(5)
C21B P2 Fe2 104.3(15)
C22 C21 P2 109.0(9)
C22 C21 H21A 109.9
P2 C21 H21A 109.9
C22 C21 H21B 109.9
P2 C21 H21B 109.9
H21A C21 H21B 108.3
C21 C22 H22A 109.5
C21 C22 H22B 109.5
H22A C22 H22B 109.5
C21 C22 H22C 109.5
H22A C22 H22C 109.5
H22B C22 H22C 109.5
C22B C21B P2 114(4)
C22B C21B H21C 108.9
P2 C21B H21C 108.9
C22B C21B H21D 108.9
P2 C21B H21D 108.9
H21C C21B H21D 107.7
C21B C22B H22D 109.5
C21B C22B H22E 109.5
H22D C22B H22E 109.5
C21B C22B H22F 109.5
H22D C22B H22F 109.5
H22E C22B H22F 109.5
C24 C23 P2 116.7(9)
C24 C23 H23A 108.1
P2 C23 H23A 108.1
C24 C23 H23B 108.1
P2 C23 H23B 108.1
H23A C23 H23B 107.3
C23 C24 H24A 109.5
C23 C24 H24B 109.5
H24A C24 H24B 109.5
C23 C24 H24C 109.5
H24A C24 H24C 109.5
H24B C24 H24C 109.5
H24D C24B H24E 109.5
H24D C24B H24F 109.5
H24E C24B H24F 109.5
C26 C25 P2 115.3(12)
C26 C25 H25A 108.5
P2 C25 H25A 108.5
C26 C25 H25B 108.5
P2 C25 H25B 108.5
H25A C25 H25B 107.5
C25 C26 H26A 109.5
C25 C26 H26B 109.5
H26A C26 H26B 109.5
C25 C26 H26C 109.5
H26A C26 H26C 109.5
H26B C26 H26C 109.5
H26D C26B H26E 109.5
H26D C26B H26F 109.5
H26E C26B H26F 109.5
C31 Si1 C34 101(3)
C31 Si1 C37 103(2)
C34 Si1 C37 116(2)
C31 Si1 S5 115(3)
C34 Si1 S5 111.4(13)
C37 Si1 S5 110(2)
C31B Si1B C34B 120(3)
C31B Si1B C37B 107(2)
C34B Si1B C37B 108(2)
C31B Si1B S5 108(2)
C34B Si1B S5 106.1(16)
C37B Si1B S5 106.9(11)
C33 C31 C32 116(4)
C33 C31 Si1 128(5)
C32 C31 Si1 99(3)
C33 C31 H31A 103.9
C32 C31 H31A 103.9
Si1 C31 H31A 103.9
C31 C32 H32A 109.5
C31 C32 H32B 109.5
H32A C32 H32B 109.5
C31 C32 H32C 109.5
H32A C32 H32C 109.5
H32B C32 H32C 109.5
C31 C33 H33A 109.5
C31 C33 H33B 109.5
H33A C33 H33B 109.5
C31 C33 H33C 109.5
H33A C33 H33C 109.5
H33B C33 H33C 109.5
C33B C31B C32B 113(3)
C33B C31B Si1B 114(4)
C32B C31B Si1B 121(3)
C33B C31B H31B 102.0
C32B C31B H31B 102.0
Si1B C31B H31B 102.0
C31B C32B H32D 109.5
C31B C32B H32E 109.5
H32D C32B H32E 109.5
C31B C32B H32F 109.5
H32D C32B H32F 109.5
H32E C32B H32F 109.5
C31B C33B H33D 109.5
C31B C33B H33E 109.5
H33D C33B H33E 109.5
C31B C33B H33F 109.5
H33D C33B H33F 109.5
H33E C33B H33F 109.5
C35 C34 C36 119(3)
C35 C34 Si1 111.9(19)
C36 C34 Si1 105.5(17)
C35 C34 H34A 106.4
C36 C34 H34A 106.4
Si1 C34 H34A 106.4
C34 C35 H35A 109.5
C34 C35 H35B 109.5
H35A C35 H35B 109.5
C34 C35 H35C 109.5
H35A C35 H35C 109.5
H35B C35 H35C 109.5
C34 C36 H36A 109.5
C34 C36 H36B 109.5
H36A C36 H36B 109.5
C34 C36 H36C 109.5
H36A C36 H36C 109.5
H36B C36 H36C 109.5
C35B C34B C36B 123(3)
C35B C34B Si1B 115(2)
C36B C34B Si1B 107(2)
C35B C34B H34B 102.5
C36B C34B H34B 102.5
Si1B C34B H34B 102.5
C34B C35B H35D 109.5
C34B C35B H35E 109.5
H35D C35B H35E 109.5
C34B C35B H35F 109.5
H35D C35B H35F 109.5
H35E C35B H35F 109.5
C34B C36B H36D 109.5
C34B C36B H36E 109.5
H36D C36B H36E 109.5
C34B C36B H36F 109.5
H36D C36B H36F 109.5
H36E C36B H36F 109.5
C39 C37 C38 125(4)
C39 C37 Si1 101(3)
C38 C37 Si1 113(3)
C39 C37 H37A 105.5
C38 C37 H37A 105.5
Si1 C37 H37A 105.5
C37 C38 H38A 109.5
C37 C38 H38B 109.5
H38A C38 H38B 109.5
C37 C38 H38C 109.5
H38A C38 H38C 109.5
H38B C38 H38C 109.5
C37 C39 H39A 109.5
C37 C39 H39B 109.5
H39A C39 H39B 109.5
C37 C39 H39C 109.5
H39A C39 H39C 109.5
H39B C39 H39C 109.5
C39B C37B C38B 115(2)
C39B C37B Si1B 118(2)
C38B C37B Si1B 106.3(19)
C39B C37B H37B 105.7
C38B C37B H37B 105.7
Si1B C37B H37B 105.7
C37B C38B H38D 109.5
C37B C38B H38E 109.5
H38D C38B H38E 109.5
C37B C38B H38F 109.5
H38D C38B H38F 109.5
H38E C38B H38F 109.5
C37B C39B H39D 109.5
C37B C39B H39E 109.5
H39D C39B H39E 109.5
C37B C39B H39F 109.5
H39D C39B H39F 109.5
H39E C39B H39F 109.5

loop_
_geom_bond_atom_site_label_1
_geom_bond_atom_site_label_2
_geom_bond_distance
Mo1 N5 2.207(5)
Mo1 N1 2.216(5)
Mo1 N3 2.225(5)
Mo1 S2 2.3329(19)
Mo1 S4 2.3342(18)
Mo1 S1 2.3583(17)
Mo1 Fe2 2.6516(12)
Mo1 Fe1 2.6713(11)
Mo1 Fe3 2.6915(12)
Fe1 S3 2.191(2)
Fe1 S4 2.209(2)
Fe1 S1 2.211(2)
Fe1 P1 2.283(2)
Fe1 Fe2 2.5745(15)
Fe1 Fe3 2.6344(15)
Fe2 S1 2.209(2)
Fe2 S2 2.218(2)
Fe2 S3 2.225(3)
Fe2 P2 2.313(3)
Fe2 Fe3 2.6427(17)
Fe3 S4 2.233(2)
Fe3 S5 2.249(3)
Fe3 S2 2.264(2)
Fe3 S3 2.298(2)
S5 Si1 1.98(3)
S5 Si1B 2.14(2)
B1 N6 1.518(8)
B1 N2 1.525(8)
B1 N4 1.527(9)
B1 H0A 1.0000
N1 C1 1.332(8)
N1 N2 1.359(7)
N2 C3 1.318(8)
N3 C4 1.330(8)
N3 N4 1.341(7)
N4 C6 1.341(8)
N5 C7 1.328(8)
N5 N6 1.360(7)
N6 C9 1.334(8)
C1 C2 1.359(9)
C1 H1A 0.9500
C2 C3 1.359(9)
C2 H2A 0.9500
C3 H3A 0.9500
C4 C5 1.370(9)
C4 H4A 0.9500
C5 C6 1.357(9)
C5 H5A 0.9500
C6 H6A 0.9500
C7 C8 1.356(10)
C7 H7A 0.9500
C8 C9 1.363(10)
C8 H8A 0.9500
C9 H9A 0.9500
P1 C15 1.792(11)
P1 C12 1.814(9)
P1 C13 1.818(8)
C11 C12 1.594(14)
C11 H11A 0.9800
C11 H11B 0.9800
C11 H11C 0.9800
C12 H12A 0.9900
C12 H12B 0.9900
C13 C14 1.506(10)
C13 H13A 0.9900
C13 H13B 0.9900
C14 H14A 0.9800
C14 H14B 0.9800
C14 H14C 0.9800
C15 C16 1.491(18)
C15 H15A 0.9900
C15 H15B 0.9900
C16 H16A 0.9800
C16 H16B 0.9800
C16 H16C 0.9800
C16B H16D 0.9800
C16B H16E 0.9800
C16B H16F 0.9800
P2 C21 1.798(12)
P2 C23 1.816(12)
P2 C25 1.844(14)
P2 C21B 2.25(6)
C21 C22 1.560(16)
C21 H21A 0.9900
C21 H21B 0.9900
C22 H22A 0.9800
C22 H22B 0.9800
C22 H22C 0.9800
C21B C22B 1.71(9)
C21B H21C 0.9900
C21B H21D 0.9900
C22B H22D 0.9800
C22B H22E 0.9800
C22B H22F 0.9800
C23 C24 1.545(17)
C23 H23A 0.9900
C23 H23B 0.9900
C24 H24A 0.9800
C24 H24B 0.9800
C24 H24C 0.9800
C24B H24D 0.9800
C24B H24E 0.9800
C24B H24F 0.9800
C25 C26 1.45(2)
C25 H25A 0.9900
C25 H25B 0.9900
C26 H26A 0.9800
C26 H26B 0.9800
C26 H26C 0.9800
C26B H26D 0.9800
C26B H26E 0.9800
C26B H26F 0.9800
Si1 C31 1.87(2)
Si1 C34 1.97(3)
Si1 C37 1.97(4)
Si1B C31B 1.89(2)
Si1B C34B 1.94(3)
Si1B C37B 1.99(4)
C31 C33 1.47(7)
C31 C32 1.58(3)
C31 H31A 1.0000
C32 H32A 0.9800
C32 H32B 0.9800
C32 H32C 0.9800
C33 H33A 0.9800
C33 H33B 0.9800
C33 H33C 0.9800
C31B C33B 1.49(7)
C31B C32B 1.59(3)
C31B H31B 1.0000
C32B H32D 0.9800
C32B H32E 0.9800
C32B H32F 0.9800
C33B H33D 0.9800
C33B H33E 0.9800
C33B H33F 0.9800
C34 C35 1.34(3)
C34 C36 1.52(3)
C34 H34A 1.0000
C35 H35A 0.9800
C35 H35B 0.9800
C35 H35C 0.9800
C36 H36A 0.9800
C36 H36B 0.9800
C36 H36C 0.9800
C34B C35B 1.33(3)
C34B C36B 1.50(3)
C34B H34B 1.0000
C35B H35D 0.9800
C35B H35E 0.9800
C35B H35F 0.9800
C36B H36D 0.9800
C36B H36E 0.9800
C36B H36F 0.9800
C37 C39 1.40(3)
C37 C38 1.53(3)
C37 H37A 1.0000
C38 H38A 0.9800
C38 H38B 0.9800
C38 H38C 0.9800
C39 H39A 0.9800
C39 H39B 0.9800
C39 H39C 0.9800
C37B C39B 1.41(3)
C37B C38B 1.55(3)
C37B H37B 1.0000
C38B H38D 0.9800
C38B H38E 0.9800
C38B H38F 0.9800
C39B H39D 0.9800
C39B H39E 0.9800
C39B H39F 0.9800
